data_7231056
loop_
_publ_author_name
'Di Santo, Alejandro'
'P\'erez, Hiram'
'Echeverr\'ia, Gustavo A.'
'Piro, Oscar E.'
'Iglesias, Rodrigo A.'
'Carbonio, Ra\'ul E.'
'Ben Altabef, Aida'
'Gil, Diego M.'

_publ_section_title
;
 Exploring weak intermolecular interactions in thiocyanate-bonded Zn(ii)
 and Cd(ii) complexes with methylimidazole: crystal structures, Hirshfeld
 surface analysis and luminescence properties
;
_journal_issue 42
_journal_name_full 'RSC Advances'
_journal_page_first 23891
_journal_paper_doi 10.1039/C8RA04452J
_journal_volume 8
_journal_year 2018
_chemical_absolute_configuration ad
_chemical_formula_sum 'C10 H12 Cd N6 S2'
_chemical_formula_weight 392.78
_chemical_name_systematic 'bis(2-methylimidazole)di(\m-S,N-thiocyanate) cadmium(II)'
_space_group_crystal_system orthorhombic
_space_group_IT_number 36
_space_group_name_Hall 'C 2c -2'
_space_group_name_H-M_alt 'C m c 21'
_symmetry_space_group_name_Hall 'C 2c -2'
_symmetry_space_group_name_H-M 'C m c 21'
_atom_sites_solution_hydrogens geom
_atom_sites_solution_primary dual
_atom_sites_solution_secondary difmap
_audit_creation_method SHELXL-2014/7
_audit_update_record
;
2017-12-03 deposited with the CCDC.
2018-06-25 downloaded from the CCDC.
;
_cell_angle_alpha 90
_cell_angle_beta 90
_cell_angle_gamma 90
_cell_formula_units_Z 4
_cell_length_a 13.9249(4)
_cell_length_b 14.7811(4)
_cell_length_c 6.9732(2)
_cell_measurement_reflns_used 1186
_cell_measurement_temperature 297(2)
_cell_measurement_theta_max 28.2060
_cell_measurement_theta_min 4.0130
_cell_volume 1435.26(7)
_computing_cell_refinement 'CrysAlisPro 1.171.38.41 (Rigaku OD, 2015)'
_computing_data_collection 'CrysAlisPro 1.171.38.41 (Rigaku OD, 2015)'
_computing_data_reduction 'CrysAlisPro 1.171.38.41 (Rigaku OD, 2015)'
_computing_molecular_graphics 'ORTEP-3 (Farrugia, 1997)'
_computing_publication_material 'SHELXL-2014/7 (Sheldrick, 2014)'
_computing_structure_refinement 'SHELXL-2014/7 (Sheldrick, 2014)'
_computing_structure_solution 'SHELXT (Sheldrick, 2015)'
_diffrn_ambient_temperature 297(2)
_diffrn_detector 'CCD plate'
_diffrn_detector_area_resol_mean 16.0604
_diffrn_detector_type Eos
_diffrn_measured_fraction_theta_full 0.997
_diffrn_measured_fraction_theta_max 0.955
_diffrn_measurement_device 'four-circle diffractometer'
_diffrn_measurement_device_type 'Xcalibur, Eos, Gemini'
_diffrn_radiation_monochromator graphite
_diffrn_radiation_probe x-ray
_diffrn_radiation_type 'Mo K\a'
_diffrn_radiation_wavelength 0.71073
_diffrn_reflns_av_R_equivalents 0.0217
_diffrn_reflns_av_unetI/netI 0.0299
_diffrn_reflns_Laue_measured_fraction_full 0.997
_diffrn_reflns_Laue_measured_fraction_max 0.955
_diffrn_reflns_limit_h_max 15
_diffrn_reflns_limit_h_min -17
_diffrn_reflns_limit_k_max 18
_diffrn_reflns_limit_k_min -13
_diffrn_reflns_limit_l_max 6
_diffrn_reflns_limit_l_min -8
_diffrn_reflns_number 1995
_diffrn_reflns_point_group_measured_fraction_full 0.731
_diffrn_reflns_point_group_measured_fraction_max 0.692
_diffrn_reflns_theta_full 25.242
_diffrn_reflns_theta_max 26.860
_diffrn_reflns_theta_min 2.926
_diffrn_source 'fine-focus sealed X-ray tube'
_diffrn_source_type 'Enhance (Mo) X-ray Source'
_exptl_absorpt_coefficient_mu 1.807
_exptl_absorpt_correction_T_max 1.00000
_exptl_absorpt_correction_T_min 0.90625
_exptl_absorpt_correction_type multi-scan
_exptl_absorpt_process_details
;
CrysAlisPro 1.171.38.41 (Rigaku Oxford Diffraction, 2015)
Empirical absorption correction using spherical harmonics,
implemented in SCALE3 ABSPACK scaling algorithm.
;
_exptl_crystal_colour colorless
_exptl_crystal_density_diffrn 1.818
_exptl_crystal_description fragment
_exptl_crystal_F_000 776
_exptl_crystal_recrystallization_method 'Re-crystallisation from solvent: Water'
_exptl_crystal_size_max 0.377
_exptl_crystal_size_mid 0.260
_exptl_crystal_size_min 0.211
_refine_diff_density_max 0.513
_refine_diff_density_min -0.380
_refine_diff_density_rms 0.074
_refine_ls_abs_structure_details
;
Flack x determined using 269 quotients [(I+)-(I-)]/[(I+)+(I-)]
(Parsons, Flack and Wagner, Acta Cryst. B69 (2013) 249-259).
;
_refine_ls_abs_structure_Flack -0.01(3)
_refine_ls_extinction_coef 0.0068(4)
_refine_ls_extinction_expression Fc^*^=kFc[1+0.001xFc^2^\l^3^/sin(2\q)]^-1/4^
_refine_ls_extinction_method 'SHELXL-2014/7 (Sheldrick 2014'
_refine_ls_goodness_of_fit_ref 1.032
_refine_ls_hydrogen_treatment constr
_refine_ls_matrix_type full
_refine_ls_number_parameters 99
_refine_ls_number_reflns 1115
_refine_ls_number_restraints 1
_refine_ls_restrained_S_all 1.031
_refine_ls_R_factor_all 0.0205
_refine_ls_R_factor_gt 0.0194
_refine_ls_shift/su_max 0.002
_refine_ls_shift/su_mean 0.000
_refine_ls_structure_factor_coef Fsqd
_refine_ls_weighting_details 'w=1/[\s^2^(Fo^2^)+(0.0216P)^2^] where P=(Fo^2^+2Fc^2^)/3'
_refine_ls_weighting_scheme calc
_refine_ls_wR_factor_gt 0.0436
_refine_ls_wR_factor_ref 0.0441
_reflns_Friedel_coverage 0.334
_reflns_Friedel_fraction_full 0.412
_reflns_Friedel_fraction_max 0.379
_reflns_number_gt 1083
_reflns_number_total 1115
_reflns_threshold_expression 'I > 2\s(I)'
_cod_data_source_file c8ra04452j2.cif
_cod_data_source_block Cd2MeImz2SCN2
_cod_database_code 7231056
_shelx_shelxl_version_number 2014/7
_shelx_space_group_comment
;
The symmetry employed for this shelxl refinement is uniquely defined
by the following loop, which should always be used as a source of
symmetry information in preference to the above space-group names.
They are only intended as comments.
;
_shelx_estimated_absorpt_t_min 0.549
_shelx_estimated_absorpt_t_max 0.702
_oxdiff_exptl_absorpt_empirical_full_min 0.913
_oxdiff_exptl_absorpt_empirical_full_max 1.074
_oxdiff_exptl_absorpt_empirical_details
;
Empirical correction (ABSPACK) includes:
- Absorption correction using spherical harmonics
- Frame scaling
;

loop_
_space_group_symop_operation_xyz
'x, y, z'
'-x, -y, z+1/2'
'x, -y, z+1/2'
'-x, y, z'
'x+1/2, y+1/2, z'
'-x+1/2, -y+1/2, z+1/2'
'x+1/2, -y+1/2, z+1/2'
'-x+1/2, y+1/2, z'

loop_
_atom_site_label
_atom_site_type_symbol
_atom_site_fract_x
_atom_site_fract_y
_atom_site_fract_z
_atom_site_U_iso_or_equiv
_atom_site_adp_type
_atom_site_occupancy
_atom_site_site_symmetry_order
_atom_site_calc_flag
_atom_site_refinement_flags_posn
_atom_site_refinement_flags_adp
_atom_site_refinement_flags_occupancy
C1 C 0.5000 0.5808(3) 0.5201(7) 0.0289(13) Uani 1 2 d S T P
C2 C 0.5000 0.1354(3) 0.3795(10) 0.0355(14) Uani 1 2 d S T P
C3 C 0.2731(2) 0.38677(19) 0.5738(9) 0.0292(7) Uani 1 1 d . . .
C4 C 0.2127(3) 0.3314(3) 0.3086(7) 0.0415(10) Uani 1 1 d . . .
H4 H 0.1698 0.3148 0.2127 0.050 Uiso 1 1 calc R U .
C5 C 0.3084(3) 0.3177(3) 0.3107(6) 0.0380(10) Uani 1 1 d . . .
H5 H 0.3435 0.2894 0.2145 0.046 Uiso 1 1 calc R U .
C6 C 0.2761(3) 0.4308(3) 0.7643(7) 0.0433(10) Uani 1 1 d . . .
H6A H 0.2879 0.3860 0.8612 0.065 Uiso 1 1 calc R U .
H6B H 0.2157 0.4599 0.7889 0.065 Uiso 1 1 calc R U .
H6C H 0.3265 0.4750 0.7663 0.065 Uiso 1 1 calc R U .
N1 N 0.5000 0.5093(3) 0.5799(10) 0.0397(10) Uani 1 2 d S T P
N2 N 0.5000 0.1952(3) 0.4821(9) 0.0493(15) Uani 1 2 d S T P
N3 N 0.3459(2) 0.35245(16) 0.4776(5) 0.0299(7) Uani 1 1 d . . .
N4 N 0.1917(2) 0.3746(2) 0.4766(5) 0.0355(8) Uani 1 1 d . . .
H4A H 0.1355 0.3913 0.5135 0.043 Uiso 1 1 calc R U .
S1 S 0.5000 0.68680(8) 0.4368(2) 0.0330(3) Uani 1 2 d S T P
S2 S 0.5000 0.04842(10) 0.2316(3) 0.0436(4) Uani 1 2 d S T P
Cd Cd 0.5000 0.34854(2) 0.57070(2) 0.02952(14) Uani 1 2 d S T P

loop_
_atom_site_aniso_label
_atom_site_aniso_U_11
_atom_site_aniso_U_22
_atom_site_aniso_U_33
_atom_site_aniso_U_23
_atom_site_aniso_U_13
_atom_site_aniso_U_12
C1 0.026(2) 0.034(2) 0.027(3) -0.002(2) 0.000 0.000
C2 0.022(3) 0.032(2) 0.053(4) 0.005(3) 0.000 0.000
C3 0.0278(15) 0.0250(13) 0.0350(16) 0.003(3) 0.001(3) -0.0025(12)
C4 0.038(2) 0.050(2) 0.036(3) -0.005(2) -0.0043(19) -0.012(2)
C5 0.041(2) 0.0419(19) 0.031(2) -0.012(2) 0.0014(17) -0.0083(19)
C6 0.040(2) 0.049(2) 0.040(2) -0.016(2) 0.004(2) 0.005(2)
N1 0.042(2) 0.032(2) 0.046(2) 0.006(4) 0.000 0.000
N2 0.051(3) 0.037(2) 0.059(4) -0.015(3) 0.000 0.000
N3 0.0272(17) 0.0296(15) 0.0328(17) -0.0042(14) 0.0006(15) 0.0004(11)
N4 0.0247(17) 0.0405(15) 0.0412(19) 0.0031(16) 0.0021(15) -0.0027(14)
S1 0.0406(8) 0.0278(6) 0.0305(7) -0.0002(6) 0.000 0.000
S2 0.0348(7) 0.0436(8) 0.0523(10) -0.0146(8) 0.000 0.000
Cd 0.02544(19) 0.03086(18) 0.0323(2) -0.0027(2) 0.000 0.000

loop_
_atom_type_symbol
_atom_type_description
_atom_type_scat_dispersion_real
_atom_type_scat_dispersion_imag
_atom_type_scat_source
C C 0.0033 0.0016 'International Tables Vol C Tables 4.2.6.8 and 6.1.1.4'
H H 0.0000 0.0000 'International Tables Vol C Tables 4.2.6.8 and 6.1.1.4'
N N 0.0061 0.0033 'International Tables Vol C Tables 4.2.6.8 and 6.1.1.4'
S S 0.1246 0.1234 'International Tables Vol C Tables 4.2.6.8 and 6.1.1.4'
Cd Cd -0.8075 1.2024 'International Tables Vol C Tables 4.2.6.8 and 6.1.1.4'

loop_
_geom_angle_atom_site_label_1
_geom_angle_atom_site_label_2
_geom_angle_atom_site_label_3
_geom_angle
_geom_angle_site_symmetry_1
_geom_angle_site_symmetry_3
N1 C1 S1 178.8(5) . .
N2 C2 S2 179.7(6) . .
N3 C3 N4 110.1(5) . .
N3 C3 C6 127.2(4) . .
N4 C3 C6 122.7(4) . .
C5 C4 N4 105.8(4) . .
C4 C5 N3 109.2(4) . .
C1 N1 Cd 156.9(6) . .
C2 N2 Cd 156.3(5) . .
C3 N3 C5 106.4(4) . .
C3 N3 Cd 126.8(3) . .
C5 N3 Cd 126.8(3) . .
C3 N4 C4 108.5(4) . .
C1 S1 Cd 98.79(18) . 2_664
N3 Cd N3 146.21(17) . 4_655
N3 Cd N2 87.06(8) . .
N3 Cd N2 87.06(8) 4_655 .
N3 Cd N1 88.97(8) . .
N3 Cd N1 88.97(8) 4_655 .
N2 Cd N1 166.3(2) . .
N3 Cd S1 106.78(8) . 2_665
N3 Cd S1 106.78(8) 4_655 2_665
N2 Cd S1 93.69(16) . 2_665
N1 Cd S1 100.02(17) . 2_665

loop_
_geom_bond_atom_site_label_1
_geom_bond_atom_site_label_2
_geom_bond_distance
_geom_bond_site_symmetry_2
C1 N1 1.136(6) .
C1 S1 1.670(5) .
C2 N2 1.137(8) .
C2 S2 1.648(6) .
C3 N3 1.317(5) .
C3 N4 1.332(5) .
C3 C6 1.480(8) .
C4 C5 1.349(6) .
C4 N4 1.366(6) .
C5 N3 1.375(5) .
N1 Cd 2.378(4) .
N2 Cd 2.349(5) .
N3 Cd 2.242(3) .
S1 Cd 2.6054(16) 2_664
Cd N3 2.242(3) 4_655
Cd S1 2.6054(16) 2_665

loop_
_geom_hbond_atom_site_label_D
_geom_hbond_atom_site_label_H
_geom_hbond_atom_site_label_A
_geom_hbond_distance_DH
_geom_hbond_distance_HA
_geom_hbond_distance_DA
_geom_hbond_angle_DHA
_geom_hbond_site_symmetry_A
C5 H5 S1 0.93 2.94 3.731(4) 144.2 2_664
N4 H4A S2 0.86 2.58 3.404(4) 160.0 6
